data_4121327
loop_
_publ_author_name
'Yangjian Quan'
'Jiji Zhang'
'Zuowei Xie'

_publ_section_title
;
 Three-Component [2+2+1] Cross-cyclotrimerization of Carboryne,
 Unactivated Alkene, and Trimethylsilylalkyne Co-mediated by Zr and Ni
;
_journal_name_full 'Journal of the American Chemical Society'
_journal_page_first 18742
_journal_page_last 18745
_journal_paper_doi 10.1021/ja410233e
_journal_volume 135
_journal_year 2013
_chemical_formula_sum 'C17 H34 B10 S Si'
_chemical_formula_weight 406.69
_chemical_name_systematic
; 
 ? 
;
_space_group_IT_number 14
_symmetry_cell_setting monoclinic
_symmetry_space_group_name_Hall '-P 2ybc'
_symmetry_space_group_name_H-M 'P 1 21/c 1'
_atom_sites_solution_hydrogens geom
_atom_sites_solution_primary direct
_atom_sites_solution_secondary difmap
_audit_creation_method SHELXL-97
_cell_angle_alpha 90.00
_cell_angle_beta 93.428(2)
_cell_angle_gamma 90.00
_cell_formula_units_Z 4
_cell_length_a 13.8786(17)
_cell_length_b 8.7325(11)
_cell_length_c 19.944(3)
_cell_measurement_reflns_used 148
_cell_measurement_temperature 296(2)
_cell_measurement_theta_max 15
_cell_measurement_theta_min 15
_cell_volume 2412.8(6)
_computing_cell_refinement 'BRUKER KAPPA APEXII DUO DIFFRACTOMETER'
_computing_data_collection 'BRUKER KAPPA APEXII DUO DIFFRACTOMETER'
_computing_data_reduction 'BRUKER KAPPA APEXII DUO DIFFRACTOMETER'
_computing_molecular_graphics 'SIEMENS SHELXTL'
_computing_publication_material 'SIEMENS SHELXTL'
_computing_structure_refinement 'SHELXL-97 (Sheldrick, 2008)'
_computing_structure_solution 'SHELXS-97 (Sheldrick, 2008)'
_diffrn_ambient_temperature 296(2)
_diffrn_measured_fraction_theta_full 0.997
_diffrn_measured_fraction_theta_max 0.997
_diffrn_measurement_device_type 'BRUKER KAPPA APEXII DUO DIFFRACTOMETER'
_diffrn_measurement_method 'PHI & OMEGA SCAN'
_diffrn_radiation_monochromator graphite
_diffrn_radiation_source 'fine-focus sealed tube'
_diffrn_radiation_type MoK\a
_diffrn_radiation_wavelength 0.71073
_diffrn_reflns_av_R_equivalents 0.1172
_diffrn_reflns_av_sigmaI/netI 0.1058
_diffrn_reflns_limit_h_max 12
_diffrn_reflns_limit_h_min -16
_diffrn_reflns_limit_k_max 10
_diffrn_reflns_limit_k_min -9
_diffrn_reflns_limit_l_max 23
_diffrn_reflns_limit_l_min -23
_diffrn_reflns_number 20651
_diffrn_reflns_theta_full 25.25
_diffrn_reflns_theta_max 25.25
_diffrn_reflns_theta_min 2.45
_exptl_absorpt_coefficient_mu 0.186
_exptl_absorpt_correction_T_max 0.6995
_exptl_absorpt_correction_T_min 0.5302
_exptl_absorpt_correction_type multi-scan
_exptl_crystal_colour colourless
_exptl_crystal_density_diffrn 1.120
_exptl_crystal_description block
_exptl_crystal_F_000 864
_exptl_crystal_size_max 0.50
_exptl_crystal_size_mid 0.40
_exptl_crystal_size_min 0.30
_refine_diff_density_max 1.652
_refine_diff_density_min -1.177
_refine_diff_density_rms 0.118
_refine_ls_extinction_method none
_refine_ls_goodness_of_fit_ref 1.391
_refine_ls_hydrogen_treatment riding
_refine_ls_matrix_type full
_refine_ls_number_parameters 262
_refine_ls_number_reflns 4358
_refine_ls_number_restraints 2
_refine_ls_restrained_S_all 1.436
_refine_ls_R_factor_all 0.1520
_refine_ls_R_factor_gt 0.1196
_refine_ls_shift/su_max 0.000
_refine_ls_shift/su_mean 0.000
_refine_ls_structure_factor_coef Fsqd
_refine_ls_weighting_details 'calc w=1/[\s^2^(Fo^2^)+(0.2000P)^2^+0.0000P] where P=(Fo^2^+2Fc^2^)/3'
_refine_ls_weighting_scheme calc
_refine_ls_wR_factor_gt 0.3344
_refine_ls_wR_factor_ref 0.3719
_reflns_number_gt 3038
_reflns_number_total 4358
_reflns_threshold_expression >2sigma(I)
_cod_data_source_file ja410233e_si_001_6.cif
_cod_data_source_block E-5p
_cod_original_cell_volume 2412.8(5)
_cod_database_code 4121327

loop_
_symmetry_equiv_pos_as_xyz
'x, y, z'
'-x, y+1/2, -z+1/2'
'-x, -y, -z'
'x, -y-1/2, z-1/2'

loop_
_atom_site_label
_atom_site_type_symbol
_atom_site_fract_x
_atom_site_fract_y
_atom_site_fract_z
_atom_site_U_iso_or_equiv
_atom_site_adp_type
_atom_site_occupancy
_atom_site_symmetry_multiplicity
_atom_site_calc_flag
_atom_site_refinement_flags
S1 S 1.02180(17) 1.1880(3) 0.12066(13) 0.1064(9) Uani 1 1 d .
Si1 Si 0.79998(10) 0.75586(15) 0.12203(7) 0.0412(5) Uani 1 1 d .
C1 C 0.6918(3) 1.0450(5) 0.3372(2) 0.0352(11) Uani 1 1 d .
C2 C 0.7434(3) 1.1038(5) 0.2688(2) 0.0313(10) Uani 1 1 d .
C11 C 0.6712(3) 0.8748(5) 0.3289(2) 0.0377(11) Uani 1 1 d .
H11A H 0.7223 0.8193 0.3547 0.045 Uiso 1 1 calc R
C12 C 0.5755(4) 0.8184(6) 0.3517(2) 0.0466(13) Uani 1 1 d .
H12A H 0.5618 0.7196 0.3311 0.056 Uiso 1 1 calc R
H12B H 0.5254 0.8887 0.3352 0.056 Uiso 1 1 calc R
C13 C 0.5697(4) 0.8022(7) 0.4269(3) 0.0551(15) Uani 1 1 d .
H13A H 0.5847 0.9002 0.4479 0.066 Uiso 1 1 calc R
H13B H 0.6182 0.7294 0.4435 0.066 Uiso 1 1 calc R
C14 C 0.4705(5) 0.7488(7) 0.4478(3) 0.0639(17) Uani 1 1 d .
H14A H 0.4705 0.7505 0.4965 0.077 Uiso 1 1 calc R
H14B H 0.4220 0.8211 0.4307 0.077 Uiso 1 1 calc R
C15 C 0.4419(4) 0.5895(7) 0.4233(3) 0.0588(15) Uani 1 1 d .
H15A H 0.3791 0.5647 0.4378 0.088 Uiso 1 1 calc R
H15B H 0.4881 0.5163 0.4414 0.088 Uiso 1 1 calc R
H15C H 0.4406 0.5869 0.3751 0.088 Uiso 1 1 calc R
C16 C 0.6832(3) 0.8417(6) 0.2538(2) 0.0412(11) Uani 1 1 d .
H16A H 0.7119 0.7414 0.2488 0.049 Uiso 1 1 calc R
H16B H 0.6205 0.8420 0.2296 0.049 Uiso 1 1 calc R
C17 C 0.7475(3) 0.9635(5) 0.2248(2) 0.0328(10) Uani 1 1 d .
C18 C 0.7972(3) 0.9422(5) 0.1702(2) 0.0341(10) Uani 1 1 d .
C19 C 0.8874(5) 0.6296(7) 0.1690(3) 0.0696(18) Uani 1 1 d .
H19A H 0.8909 0.5331 0.1462 0.104 Uiso 1 1 calc R
H19B H 0.8666 0.6132 0.2135 0.104 Uiso 1 1 calc R
H19C H 0.9499 0.6770 0.1716 0.104 Uiso 1 1 calc R
C20 C 0.6789(4) 0.6601(7) 0.1101(3) 0.0587(15) Uani 1 1 d .
H20A H 0.6854 0.5666 0.0855 0.088 Uiso 1 1 calc R
H20B H 0.6347 0.7271 0.0856 0.088 Uiso 1 1 calc R
H20C H 0.6549 0.6378 0.1532 0.088 Uiso 1 1 calc R
C21 C 0.8423(6) 0.7966(9) 0.0365(3) 0.079(2) Uani 1 1 d .
H21A H 0.8440 0.7030 0.0114 0.118 Uiso 1 1 calc R
H21B H 0.9058 0.8404 0.0407 0.118 Uiso 1 1 calc R
H21C H 0.7988 0.8673 0.0136 0.118 Uiso 1 1 calc R
C22 C 0.8636(3) 1.0580(5) 0.1450(2) 0.0361(11) Uani 1 1 d D
C23 C 0.9619(4) 1.0563(7) 0.1600(3) 0.0554(14) Uani 1 1 d .
H23A H 0.9918 0.9867 0.1899 0.066 Uiso 1 1 calc R
C24 C 0.9275(3) 1.2651(4) 0.0718(2) 0.0275(9) Uani 1 1 d D
H24A H 0.9287 1.3417 0.0395 0.033 Uiso 1 1 calc R
C25 C 0.8418(4) 1.1754(6) 0.0953(3) 0.0530(13) Uani 1 1 d D
H25A H 0.7789 1.1950 0.0786 0.064 Uiso 1 1 calc R
B3 B 0.6260(4) 1.1591(6) 0.2804(3) 0.0383(12) Uani 1 1 d .
H3 H 0.5624 1.1214 0.2491 0.046 Uiso 1 1 calc R
B4 B 0.6210(4) 1.1836(7) 0.3676(3) 0.0446(14) Uani 1 1 d .
H4 H 0.5544 1.1605 0.3931 0.053 Uiso 1 1 calc R
B5 B 0.7376(4) 1.1431(7) 0.4066(3) 0.0452(14) Uani 1 1 d .
H5 H 0.7459 1.0953 0.4577 0.054 Uiso 1 1 calc R
B6 B 0.8142(4) 1.0864(6) 0.3430(3) 0.0385(12) Uani 1 1 d .
H6 H 0.8716 1.0007 0.3521 0.046 Uiso 1 1 calc R
B7 B 0.7130(4) 1.2866(7) 0.2491(3) 0.0417(13) Uani 1 1 d .
H7 H 0.7062 1.3308 0.1974 0.050 Uiso 1 1 calc R
B8 B 0.6354(4) 1.3448(7) 0.3141(3) 0.0497(15) Uani 1 1 d .
H8 H 0.5775 1.4298 0.3053 0.060 Uiso 1 1 calc R
B9 B 0.7036(5) 1.3366(8) 0.3911(3) 0.0515(15) Uani 1 1 d .
H9 H 0.6901 1.4161 0.4323 0.062 Uiso 1 1 calc R
B10 B 0.8226(5) 1.2739(7) 0.3761(3) 0.0457(14) Uani 1 1 d .
H10 H 0.8862 1.3117 0.4072 0.055 Uiso 1 1 calc R
B11 B 0.8269(4) 1.2455(6) 0.2873(3) 0.0390(12) Uani 1 1 d .
H11 H 0.8931 1.2641 0.2607 0.047 Uiso 1 1 calc R
B12 B 0.7576(5) 1.3984(7) 0.3182(3) 0.0485(15) Uani 1 1 d .
H12 H 0.7789 1.5186 0.3118 0.058 Uiso 1 1 calc R

loop_
_atom_site_aniso_label
_atom_site_aniso_U_11
_atom_site_aniso_U_22
_atom_site_aniso_U_33
_atom_site_aniso_U_23
_atom_site_aniso_U_13
_atom_site_aniso_U_12
S1 0.0888(16) 0.1117(19) 0.123(2) -0.0043(15) 0.0389(13) -0.0257(13)
Si1 0.0422(8) 0.0415(9) 0.0409(8) -0.0087(6) 0.0097(6) -0.0032(5)
C1 0.033(2) 0.049(3) 0.024(2) 0.0028(19) 0.0048(17) -0.0004(19)
C2 0.030(2) 0.035(2) 0.029(2) 0.0013(18) 0.0062(16) 0.0013(17)
C11 0.039(2) 0.039(3) 0.036(2) 0.004(2) 0.0058(19) -0.0007(19)
C12 0.047(3) 0.055(3) 0.038(3) -0.002(2) 0.007(2) -0.011(2)
C13 0.073(4) 0.057(3) 0.036(3) 0.001(2) 0.010(3) -0.018(3)
C14 0.068(4) 0.073(4) 0.053(3) 0.011(3) 0.025(3) -0.002(3)
C15 0.057(3) 0.076(4) 0.044(3) 0.001(3) 0.010(2) -0.006(3)
C16 0.045(3) 0.036(3) 0.044(3) -0.002(2) 0.014(2) -0.006(2)
C17 0.032(2) 0.032(2) 0.034(2) 0.0023(18) 0.0036(17) 0.0011(17)
C18 0.031(2) 0.039(3) 0.033(2) 0.0012(19) 0.0024(17) -0.0001(18)
C19 0.065(4) 0.052(4) 0.091(5) -0.007(3) -0.001(3) 0.013(3)
C20 0.057(3) 0.062(4) 0.057(3) -0.009(3) 0.001(3) -0.017(3)
C21 0.104(6) 0.081(5) 0.054(4) -0.021(3) 0.033(4) -0.019(4)
C22 0.038(2) 0.040(3) 0.031(2) -0.0079(19) 0.0136(18) -0.0055(19)
C23 0.045(3) 0.056(3) 0.066(4) 0.001(3) 0.009(3) -0.005(2)
C24 0.044(2) 0.0169(19) 0.024(2) 0.0023(15) 0.0215(17) -0.0114(16)
C25 0.057(3) 0.051(3) 0.052(3) 0.005(3) 0.011(2) -0.002(2)
B3 0.031(3) 0.045(3) 0.038(3) -0.003(2) 0.000(2) 0.008(2)
B4 0.038(3) 0.057(4) 0.039(3) -0.007(3) 0.007(2) 0.001(2)
B5 0.047(3) 0.058(4) 0.030(3) -0.002(3) 0.000(2) -0.002(3)
B6 0.034(3) 0.046(3) 0.035(3) 0.005(2) 0.000(2) 0.003(2)
B7 0.050(3) 0.038(3) 0.037(3) 0.001(2) 0.006(2) 0.009(2)
B8 0.049(3) 0.049(4) 0.051(3) -0.006(3) 0.003(3) 0.019(3)
B9 0.062(4) 0.050(4) 0.043(3) -0.016(3) 0.005(3) 0.002(3)
B10 0.047(3) 0.045(3) 0.045(3) -0.003(3) -0.001(2) -0.001(2)
B11 0.045(3) 0.028(3) 0.044(3) -0.001(2) 0.006(2) -0.002(2)
B12 0.054(3) 0.038(3) 0.052(3) -0.005(3) -0.003(3) 0.007(3)

loop_
_atom_type_symbol
_atom_type_description
_atom_type_scat_dispersion_real
_atom_type_scat_dispersion_imag
_atom_type_scat_source
C C 0.0033 0.0016 'International Tables Vol C Tables 4.2.6.8 and 6.1.1.4'
H H 0.0000 0.0000 'International Tables Vol C Tables 4.2.6.8 and 6.1.1.4'
B B 0.0013 0.0007 'International Tables Vol C Tables 4.2.6.8 and 6.1.1.4'
Si Si 0.0817 0.0704 'International Tables Vol C Tables 4.2.6.8 and 6.1.1.4'
S S 0.1246 0.1234 'International Tables Vol C Tables 4.2.6.8 and 6.1.1.4'

loop_
_geom_angle_atom_site_label_1
_geom_angle_atom_site_label_2
_geom_angle_atom_site_label_3
_geom_angle
C23 S1 C24 98.9(3)
C19 Si1 C21 110.0(3)
C19 Si1 C20 110.7(3)
C21 Si1 C20 107.3(3)
C19 Si1 C18 106.8(2)
C21 Si1 C18 108.4(3)
C20 Si1 C18 113.7(2)
C11 C1 C2 107.4(3)
C11 C1 B4 128.9(4)
C2 C1 B4 111.2(4)
C11 C1 B5 129.3(4)
C2 C1 B5 110.6(4)
B4 C1 B5 63.3(3)
C11 C1 B3 113.8(3)
C2 C1 B3 61.3(3)
B4 C1 B3 61.8(3)
B5 C1 B3 113.4(4)
C11 C1 B6 112.8(4)
C2 C1 B6 61.4(3)
B4 C1 B6 114.5(4)
B5 C1 B6 61.8(3)
B3 C1 B6 113.6(3)
C17 C2 C1 105.1(3)
C17 C2 B7 130.4(4)
C1 C2 B7 111.7(3)
C17 C2 B11 131.3(4)
C1 C2 B11 111.3(3)
B7 C2 B11 61.8(3)
C17 C2 B3 111.9(3)
C1 C2 B3 61.3(3)
B7 C2 B3 62.8(3)
B11 C2 B3 113.5(4)
C17 C2 B6 112.7(3)
C1 C2 B6 61.4(3)
B7 C2 B6 113.7(4)
B11 C2 B6 62.6(3)
B3 C2 B6 113.6(3)
C12 C11 C1 116.6(4)
C12 C11 C16 112.2(4)
C1 C11 C16 105.0(4)
C11 C12 C13 115.4(4)
C12 C13 C14 113.6(5)
C15 C14 C13 114.3(5)
C17 C16 C11 109.7(4)
C18 C17 C2 128.7(4)
C18 C17 C16 123.7(4)
C2 C17 C16 107.6(4)
C17 C18 C22 123.0(4)
C17 C18 Si1 124.1(3)
C22 C18 Si1 112.6(3)
C23 C22 C25 108.8(4)
C23 C22 C18 123.3(4)
C25 C22 C18 127.5(4)
C22 C23 S1 114.2(4)
C25 C24 S1 101.9(3)
C22 C25 C24 116.1(4)
C2 B3 C1 57.4(2)
C2 B3 B8 105.1(4)
C1 B3 B8 104.9(4)
C2 B3 B4 105.0(3)
C1 B3 B4 58.1(3)
B8 B3 B4 61.0(3)
C2 B3 B7 57.6(3)
C1 B3 B7 104.3(3)
B8 B3 B7 61.4(3)
B4 B3 B7 109.8(4)
C1 B4 B3 60.1(3)
C1 B4 B8 105.2(4)
B3 B4 B8 59.5(3)
C1 B4 B5 59.0(3)
B3 B4 B5 108.6(4)
B8 B4 B5 106.6(4)
C1 B4 B9 104.4(4)
B3 B4 B9 106.6(4)
B8 B4 B9 58.6(3)
B5 B4 B9 59.3(3)
C1 B5 B6 59.5(3)
C1 B5 B10 105.4(4)
B6 B5 B10 59.7(3)
C1 B5 B9 104.6(4)
B6 B5 B9 107.8(4)
B10 B5 B9 60.2(4)
C1 B5 B4 57.7(3)
B6 B5 B4 108.0(4)
B10 B5 B4 109.0(4)
B9 B5 B4 60.8(3)
C1 B6 C2 57.2(2)
C1 B6 B10 105.1(4)
C2 B6 B10 105.0(4)
C1 B6 B5 58.6(3)
C2 B6 B5 104.7(3)
B10 B6 B5 60.2(3)
C1 B6 B11 104.6(3)
C2 B6 B11 58.4(3)
B10 B6 B11 60.4(3)
B5 B6 B11 108.2(4)
C2 B7 B11 59.9(3)
C2 B7 B12 105.6(4)
B11 B7 B12 60.6(3)
C2 B7 B3 59.6(3)
B11 B7 B3 109.4(4)
B12 B7 B3 106.5(4)
C2 B7 B8 104.5(4)
B11 B7 B8 107.8(4)
B12 B7 B8 58.8(3)
B3 B7 B8 58.6(3)
B12 B8 B9 60.1(4)
B12 B8 B3 108.2(4)
B9 B8 B3 108.7(4)
B12 B8 B4 108.9(4)
B9 B8 B4 61.2(3)
B3 B8 B4 59.5(3)
B12 B8 B7 59.6(3)
B9 B8 B7 107.6(4)
B3 B8 B7 60.0(3)
B4 B8 B7 107.4(4)
B8 B9 B12 59.9(3)
B8 B9 B5 108.3(4)
B12 B9 B5 108.3(4)
B8 B9 B10 108.7(4)
B12 B9 B10 60.7(3)
B5 B9 B10 59.8(3)
B8 B9 B4 60.2(3)
B12 B9 B4 107.9(4)
B5 B9 B4 59.9(3)
B10 B9 B4 108.0(4)
B6 B10 B5 60.1(3)
B6 B10 B9 107.9(4)
B5 B10 B9 59.9(4)
B6 B10 B12 107.6(4)
B5 B10 B12 107.1(4)
B9 B10 B12 59.1(4)
B6 B10 B11 60.5(3)
B5 B10 B11 108.2(4)
B9 B10 B11 107.2(4)
B12 B10 B11 59.5(3)
C2 B11 B7 58.3(3)
C2 B11 B12 104.1(4)
B7 B11 B12 60.2(3)
C2 B11 B10 104.5(4)
B7 B11 B10 108.6(4)
B12 B11 B10 60.2(3)
C2 B11 B6 59.1(3)
B7 B11 B6 108.0(4)
B12 B11 B6 107.0(4)
B10 B11 B6 59.0(3)
B8 B12 B9 59.9(4)
B8 B12 B7 61.6(3)
B9 B12 B7 109.1(4)
B8 B12 B11 108.9(4)
B9 B12 B11 108.8(4)
B7 B12 B11 59.2(3)
B8 B12 B10 108.4(5)
B9 B12 B10 60.2(4)
B7 B12 B10 107.9(4)
B11 B12 B10 60.3(3)

loop_
_geom_bond_atom_site_label_1
_geom_bond_atom_site_label_2
_geom_bond_distance
S1 C23 1.646(6)
S1 C24 1.721(5)
Si1 C19 1.851(6)
Si1 C21 1.870(7)
Si1 C20 1.879(5)
Si1 C18 1.891(5)
C1 C11 1.521(7)
C1 C2 1.660(6)
C1 B4 1.693(7)
C1 B5 1.717(7)
C1 B3 1.728(6)
C1 B6 1.734(7)
C2 C17 1.510(6)
C2 B7 1.691(7)
C2 B11 1.721(6)
C2 B3 1.727(6)
C2 B6 1.734(6)
C11 C12 1.512(6)
C11 C16 1.543(6)
C12 C13 1.513(7)
C13 C14 1.536(8)
C14 C15 1.519(9)
C16 C17 1.524(6)
C17 C18 1.336(6)
C18 C22 1.477(6)
C22 C23 1.379(7)
C22 C25 1.446(6)
C24 C25 1.522(6)
B3 B8 1.758(8)
B3 B4 1.758(7)
B3 B7 1.782(9)
B4 B8 1.786(9)
B4 B5 1.789(8)
B4 B9 1.804(9)
B5 B6 1.773(8)
B5 B10 1.775(9)
B5 B9 1.777(9)
B6 B10 1.767(8)
B6 B11 1.794(8)
B7 B11 1.751(8)
B7 B12 1.770(8)
B7 B8 1.807(8)
B8 B12 1.757(9)
B8 B9 1.757(8)
B9 B12 1.761(9)
B9 B10 1.782(9)
B10 B12 1.790(8)
B10 B11 1.792(8)
B11 B12 1.777(8)
